data_7151088
loop_
_publ_author_name
'Cockroft, Scott L.'
'Perkins, Julie'
'Zonta, Cristiano'
'Adams, Harry'
'Spey, Sharon E.'
'Low, Caroline M. R.'
'Vinter, Jeremy G.'
'Lawson, Kevin R.'
'Urch, Christopher J.'
'Hunter, Christopher A.'

_publ_section_title
;
 Substituent effects on aromatic stacking interactions.
;
_journal_issue 7
_journal_name_full 'Organic &amp; biomolecular chemistry'
_journal_page_first 1062
_journal_page_last 1080
_journal_paper_doi 10.1039/b617576g
_journal_volume 5
_journal_year 2007
_chemical_formula_sum 'C28 H34 Cl2 N2 O4'
_chemical_formula_weight 533.47
_chemical_name_systematic
;

?

;
_space_group_IT_number 14
_symmetry_cell_setting monoclinic
_symmetry_space_group_name_Hall '-P 2ybc'
_symmetry_space_group_name_H-M 'P 1 21/c 1'
_atom_sites_solution_hydrogens geom
_atom_sites_solution_primary direct
_atom_sites_solution_secondary difmap
_audit_creation_method SHELXL-97
_cell_angle_alpha 90.00
_cell_angle_beta 111.728(9)
_cell_angle_gamma 90.00
_cell_formula_units_Z 4
_cell_length_a 15.436(8)
_cell_length_b 11.833(6)
_cell_length_c 16.617(9)
_cell_measurement_reflns_used 590
_cell_measurement_temperature 150(2)
_cell_measurement_theta_max 25.00
_cell_measurement_theta_min 1.42
_cell_volume 2820(3)
_computing_cell_refinement 'Bruker smart'
_computing_data_collection 'Bruker smart'
_computing_data_reduction 'Bruker saint'
_computing_molecular_graphics 'Bruker SHELXTL'
_computing_publication_material 'Bruker SHELXTL'
_computing_structure_refinement 'SHELXL-97 (Sheldrick, 1997)'
_computing_structure_solution 'SHELXS-97 (Sheldrick, 1990)'
_diffrn_ambient_temperature 150(2)
_diffrn_detector_area_resol_mean 100
_diffrn_measured_fraction_theta_full 0.999
_diffrn_measured_fraction_theta_max 0.999
_diffrn_measurement_device_type 'Bruker smart1000'
_diffrn_measurement_method '\w scans'
_diffrn_radiation_monochromator graphite
_diffrn_radiation_source 'fine-focus sealed tube'
_diffrn_radiation_type MoK\a
_diffrn_radiation_wavelength 0.71073
_diffrn_reflns_av_R_equivalents 0.2662
_diffrn_reflns_av_sigmaI/netI 0.2367
_diffrn_reflns_limit_h_max 18
_diffrn_reflns_limit_h_min -18
_diffrn_reflns_limit_k_max 13
_diffrn_reflns_limit_k_min -14
_diffrn_reflns_limit_l_max 19
_diffrn_reflns_limit_l_min -19
_diffrn_reflns_number 19579
_diffrn_reflns_theta_full 25.00
_diffrn_reflns_theta_max 25.00
_diffrn_reflns_theta_min 1.42
_diffrn_standards_decay_% 0
_diffrn_standards_number 0
_exptl_absorpt_coefficient_mu 0.265
_exptl_absorpt_correction_T_max 0.9895
_exptl_absorpt_correction_T_min 0.9440
_exptl_absorpt_correction_type multi-scan
_exptl_absorpt_process_details sadabs
_exptl_crystal_colour COLOURLESS
_exptl_crystal_density_diffrn 1.257
_exptl_crystal_density_method 'not measured'
_exptl_crystal_description NEEDLE
_exptl_crystal_F_000 1128
_exptl_crystal_size_max 0.22
_exptl_crystal_size_mid 0.04
_exptl_crystal_size_min 0.04
_refine_diff_density_max 0.549
_refine_diff_density_min -0.623
_refine_diff_density_rms 0.092
_refine_ls_extinction_method none
_refine_ls_goodness_of_fit_ref 0.866
_refine_ls_hydrogen_treatment constr
_refine_ls_matrix_type full
_refine_ls_number_parameters 302
_refine_ls_number_reflns 4965
_refine_ls_number_restraints 0
_refine_ls_restrained_S_all 0.866
_refine_ls_R_factor_all 0.2092
_refine_ls_R_factor_gt 0.0950
_refine_ls_shift/su_max 0.000
_refine_ls_shift/su_mean 0.000
_refine_ls_structure_factor_coef Fsqd
_refine_ls_weighting_details 'calc w=1/[\s^2^(Fo^2^)+(0.1462P)^2^+0.0000P] where P=(Fo^2^+2Fc^2^)/3'
_refine_ls_weighting_scheme calc
_refine_ls_wR_factor_gt 0.2357
_refine_ls_wR_factor_ref 0.2908
_reflns_number_gt 1845
_reflns_number_total 4965
_reflns_threshold_expression >2sigma(I)
_cod_data_source_file b617576g.txt
_cod_data_source_block och276m
_cod_depositor_comments
;
The following automatic conversions were performed:
'_symmetry_cell_setting' value 'Monoclinic' changed to 'monoclinic'
according to '/home/saulius/struct/CIF-dictionaries/cif_core.dic'
dictionary named 'cif_core.dic' version 2.4.1 from
2010-06-29.

'_refine_ls_hydrogen_treatment' value 'CONSTR' changed to
'constr' according to '/home/saulius/struct/CIF-dictionaries/cif_core.dic'
dictionary named 'cif_core.dic' version 2.4.1 from 2010-06-29.

Automatic conversion script
Id: cif_fix_enum 1527 2010-12-29 10:47:43Z saulius 
;
_cod_original_sg_symbol_H-M P2(1)/c
_cod_database_code 7151088

loop_
_symmetry_equiv_pos_as_xyz
'x, y, z'
'-x, y+1/2, -z+1/2'
'-x, -y, -z'
'x, -y-1/2, z-1/2'

loop_
_atom_site_label
_atom_site_type_symbol
_atom_site_fract_x
_atom_site_fract_y
_atom_site_fract_z
_atom_site_U_iso_or_equiv
_atom_site_adp_type
_atom_site_occupancy
_atom_site_symmetry_multiplicity
_atom_site_calc_flag
_atom_site_refinement_flags
_atom_site_disorder_assembly
_atom_site_disorder_group
Cl1 Cl 0.17224(13) 0.39561(16) 0.16403(11) 0.0588(6) Uani 1 1 d . . .
Cl2 Cl 0.98703(15) 0.0391(2) 1.21863(14) 0.0988(10) Uani 1 1 d . . .
N1 N 0.3396(3) 0.1190(4) 0.4795(3) 0.0348(13) Uani 1 1 d . . .
H1 H 0.3266 0.0463 0.4745 0.042 Uiso 1 1 calc R . .
N2 N 0.6534(3) -0.0361(4) 0.9053(3) 0.0366(13) Uani 1 1 d . . .
H2 H 0.6235 -0.1007 0.8996 0.044 Uiso 1 1 calc R . .
O1 O 0.6645(3) 0.1313(4) 0.8445(3) 0.0489(13) Uani 1 1 d . . .
O2 O 0.4223(3) 0.2563(3) 0.5683(3) 0.0387(11) Uani 1 1 d . . .
C1 C 0.5035(4) 0.0917(5) 0.6996(4) 0.0325(15) Uani 1 1 d . . .
H1A H 0.5422 0.1541 0.6992 0.039 Uiso 1 1 calc R . .
C2 C 0.5309(4) 0.0186(5) 0.7702(4) 0.0297(14) Uani 1 1 d . . .
C3 C 0.4735(4) -0.0714(5) 0.7707(4) 0.0352(16) Uani 1 1 d . . .
H3 H 0.4915 -0.1221 0.8184 0.042 Uiso 1 1 calc R . .
C4 C 0.3898(4) -0.0876(5) 0.7017(4) 0.0349(16) Uani 1 1 d . . .
H4 H 0.3503 -0.1487 0.7026 0.042 Uiso 1 1 calc R . .
C5 C 0.3641(4) -0.0154(5) 0.6320(4) 0.0326(15) Uani 1 1 d . . .
H5 H 0.3069 -0.0273 0.5847 0.039 Uiso 1 1 calc R . .
C6 C 0.4209(4) 0.0749(5) 0.6300(4) 0.0288(14) Uani 1 1 d . . .
C7 C 0.3944(4) 0.1581(5) 0.5576(4) 0.0339(15) Uani 1 1 d . . .
C8 C 0.3006(4) 0.1885(5) 0.4034(4) 0.0350(15) Uani 1 1 d . . .
C9 C 0.2053(4) 0.2057(5) 0.3715(4) 0.0360(16) Uani 1 1 d . . .
C10 C 0.1657(5) 0.2695(5) 0.2957(4) 0.0425(17) Uani 1 1 d . . .
H10 H 0.1002 0.2817 0.2718 0.051 Uiso 1 1 calc R . .
C11 C 0.2223(4) 0.3146(5) 0.2558(4) 0.0375(16) Uani 1 1 d . . .
C12 C 0.3169(5) 0.2956(5) 0.2890(4) 0.0419(17) Uani 1 1 d . . .
H12 H 0.3545 0.3263 0.2602 0.050 Uiso 1 1 calc R . .
C13 C 0.3583(4) 0.2326(5) 0.3634(4) 0.0353(16) Uani 1 1 d . . .
C14 C 0.6215(4) 0.0423(6) 0.8431(4) 0.0368(16) Uani 1 1 d . . .
C15 C 0.7351(4) -0.0170(5) 0.9811(4) 0.0380(16) Uani 1 1 d . . .
C16 C 0.8222(4) -0.0426(5) 0.9784(4) 0.0413(17) Uani 1 1 d . . .
C17 C 0.8994(4) -0.0245(6) 1.0524(5) 0.051(2) Uani 1 1 d . . .
H17 H 0.9598 -0.0396 1.0522 0.061 Uiso 1 1 calc R . .
C18 C 0.8904(5) 0.0152(6) 1.1264(5) 0.053(2) Uani 1 1 d . . .
C19 C 0.8049(5) 0.0362(6) 1.1288(5) 0.053(2) Uani 1 1 d . . .
H19 H 0.8000 0.0636 1.1806 0.063 Uiso 1 1 calc R . .
C20 C 0.7252(4) 0.0182(5) 1.0570(4) 0.0418(17) Uani 1 1 d . . .
C21 C 0.6290(5) 0.0401(7) 1.0572(5) 0.061(2) Uani 1 1 d . . .
H21A H 0.6339 0.0654 1.1148 0.091 Uiso 1 1 calc R . .
H21B H 0.5922 -0.0297 1.0422 0.091 Uiso 1 1 calc R . .
H21C H 0.5983 0.0987 1.0144 0.091 Uiso 1 1 calc R . .
C22 C 0.8309(5) -0.0841(7) 0.8961(4) 0.062(2) Uani 1 1 d . . .
H22A H 0.8209 -0.0210 0.8555 0.092 Uiso 1 1 calc R . .
H22B H 0.7841 -0.1428 0.8700 0.092 Uiso 1 1 calc R . .
H22C H 0.8934 -0.1156 0.9092 0.092 Uiso 1 1 calc R . .
C23 C 0.1441(5) 0.1595(6) 0.4167(4) 0.0487(19) Uani 1 1 d . . .
H23A H 0.1433 0.0768 0.4137 0.073 Uiso 1 1 calc R . .
H23B H 0.0805 0.1885 0.3883 0.073 Uiso 1 1 calc R . .
H23C H 0.1687 0.1834 0.4775 0.073 Uiso 1 1 calc R . .
C24 C 0.4613(4) 0.2098(6) 0.3983(4) 0.0460(18) Uani 1 1 d . . .
H24A H 0.4890 0.2422 0.3591 0.069 Uiso 1 1 calc R . .
H24B H 0.4721 0.1281 0.4029 0.069 Uiso 1 1 calc R . .
H24C H 0.4899 0.2443 0.4558 0.069 Uiso 1 1 calc R . .
C2S C 0.9365(9) 0.3434(11) 1.0082(8) 0.149(5) Uiso 1 1 d . . .
H2S1 H 0.9943 0.3372 0.9968 0.223 Uiso 1 1 calc R . .
H2S2 H 0.9495 0.3265 1.0693 0.223 Uiso 1 1 calc R . .
H2S3 H 0.9119 0.4204 0.9952 0.223 Uiso 1 1 calc R . .
C1S C 0.8719(7) 0.2678(8) 0.9568(6) 0.089(3) Uiso 1 1 d . . .
H1S1 H 0.8991 0.1911 0.9692 0.107 Uiso 1 1 calc R . .
H1S2 H 0.8613 0.2849 0.8955 0.107 Uiso 1 1 calc R . .
O1S O 0.7841(3) 0.2661(4) 0.9659(3) 0.0544(13) Uiso 1 1 d . . .
H1S H 0.7923 0.2639 1.0188 0.065 Uiso 1 1 calc R . .
O2S O 0.2745(4) 0.8974(5) 0.4332(4) 0.0806(17) Uiso 1 1 d . . .
H2S H 0.2216 0.9251 0.4241 0.097 Uiso 1 1 calc R . .
C3S C 0.2784(7) 0.8576(9) 0.3524(6) 0.093(3) Uiso 1 1 d . . .
H3S1 H 0.3101 0.9152 0.3298 0.112 Uiso 1 1 calc R . .
H3S2 H 0.3164 0.7878 0.3635 0.112 Uiso 1 1 calc R . .
C4S C 0.1923(9) 0.8355(12) 0.2903(8) 0.152(5) Uiso 1 1 d . . .
H4S1 H 0.1567 0.7876 0.3150 0.227 Uiso 1 1 calc R . .
H4S2 H 0.1999 0.7965 0.2413 0.227 Uiso 1 1 calc R . .
H4S3 H 0.1589 0.9067 0.2703 0.227 Uiso 1 1 calc R . .

loop_
_atom_site_aniso_label
_atom_site_aniso_U_11
_atom_site_aniso_U_22
_atom_site_aniso_U_33
_atom_site_aniso_U_23
_atom_site_aniso_U_13
_atom_site_aniso_U_12
Cl1 0.0630(13) 0.0651(13) 0.0468(11) 0.0157(10) 0.0188(9) -0.0003(10)
Cl2 0.0630(15) 0.151(3) 0.0613(15) -0.0013(15) -0.0021(11) -0.0387(15)
N1 0.037(3) 0.032(3) 0.038(3) -0.001(3) 0.016(3) -0.001(3)
N2 0.036(3) 0.030(3) 0.037(3) 0.007(3) 0.006(3) -0.003(2)
O1 0.043(3) 0.033(3) 0.057(3) 0.011(2) 0.002(2) -0.012(2)
O2 0.046(3) 0.029(3) 0.037(3) -0.004(2) 0.011(2) 0.000(2)
C1 0.029(4) 0.031(4) 0.041(4) -0.007(3) 0.017(3) 0.000(3)
C2 0.029(3) 0.025(3) 0.035(4) -0.002(3) 0.012(3) 0.000(3)
C3 0.035(4) 0.034(4) 0.039(4) 0.002(3) 0.018(3) 0.001(3)
C4 0.030(4) 0.036(4) 0.040(4) -0.005(3) 0.015(3) -0.007(3)
C5 0.026(3) 0.035(4) 0.036(4) -0.009(3) 0.011(3) -0.001(3)
C6 0.022(3) 0.029(3) 0.035(4) -0.002(3) 0.010(3) 0.004(3)
C7 0.034(4) 0.032(4) 0.038(4) -0.011(3) 0.016(3) 0.001(3)
C8 0.038(4) 0.035(4) 0.033(4) -0.002(3) 0.014(3) -0.003(3)
C9 0.040(4) 0.037(4) 0.032(4) 0.002(3) 0.015(3) -0.006(3)
C10 0.045(4) 0.041(4) 0.037(4) 0.008(3) 0.010(3) -0.001(3)
C11 0.044(4) 0.044(4) 0.024(3) 0.006(3) 0.013(3) -0.002(3)
C12 0.043(4) 0.045(4) 0.039(4) -0.002(4) 0.017(3) -0.010(3)
C13 0.037(4) 0.031(4) 0.041(4) -0.008(3) 0.018(3) -0.006(3)
C14 0.025(4) 0.040(4) 0.042(4) -0.002(3) 0.009(3) 0.003(3)
C15 0.033(4) 0.031(4) 0.046(4) 0.005(3) 0.010(3) -0.006(3)
C16 0.030(4) 0.034(4) 0.051(4) -0.002(3) 0.004(3) -0.008(3)
C17 0.020(4) 0.064(5) 0.060(5) 0.012(4) 0.004(3) -0.009(3)
C18 0.040(4) 0.060(5) 0.047(5) 0.004(4) 0.001(4) -0.013(4)
C19 0.054(5) 0.055(5) 0.046(5) 0.005(4) 0.015(4) -0.013(4)
C20 0.043(4) 0.040(4) 0.044(4) 0.006(3) 0.018(3) 0.001(3)
C21 0.054(5) 0.080(6) 0.055(5) 0.005(4) 0.027(4) 0.010(4)
C22 0.047(5) 0.082(6) 0.058(5) -0.010(4) 0.023(4) 0.004(4)
C23 0.046(4) 0.055(5) 0.051(4) 0.003(4) 0.025(4) -0.006(4)
C24 0.042(4) 0.047(4) 0.052(4) 0.000(4) 0.021(3) 0.001(4)

loop_
_atom_type_symbol
_atom_type_description
_atom_type_scat_dispersion_real
_atom_type_scat_dispersion_imag
_atom_type_scat_source
C C 0.0033 0.0016 'International Tables Vol C Tables 4.2.6.8 and 6.1.1.4'
H H 0.0000 0.0000 'International Tables Vol C Tables 4.2.6.8 and 6.1.1.4'
N N 0.0061 0.0033 'International Tables Vol C Tables 4.2.6.8 and 6.1.1.4'
O O 0.0106 0.0060 'International Tables Vol C Tables 4.2.6.8 and 6.1.1.4'
Cl Cl 0.1484 0.1585 'International Tables Vol C Tables 4.2.6.8 and 6.1.1.4'

loop_
_geom_angle_atom_site_label_1
_geom_angle_atom_site_label_2
_geom_angle_atom_site_label_3
_geom_angle
_geom_angle_site_symmetry_1
_geom_angle_site_symmetry_3
_geom_angle_publ_flag
C7 N1 C8 124.1(5) . . ?
C14 N2 C15 121.5(5) . . ?
C6 C1 C2 120.9(6) . . ?
C3 C2 C1 119.2(6) . . ?
C3 C2 C14 123.1(6) . . ?
C1 C2 C14 117.7(5) . . ?
C2 C3 C4 120.2(6) . . ?
C5 C4 C3 120.1(6) . . ?
C4 C5 C6 120.7(6) . . ?
C1 C6 C5 119.0(6) . . ?
C1 C6 C7 118.2(5) . . ?
C5 C6 C7 122.8(5) . . ?
O2 C7 N1 121.8(6) . . ?
O2 C7 C6 122.1(6) . . ?
N1 C7 C6 116.0(6) . . ?
C9 C8 C13 122.6(6) . . ?
C9 C8 N1 117.4(5) . . ?
C13 C8 N1 120.0(6) . . ?
C8 C9 C10 118.2(6) . . ?
C8 C9 C23 122.0(6) . . ?
C10 C9 C23 119.8(6) . . ?
C11 C10 C9 119.7(6) . . ?
C12 C11 C10 120.6(6) . . ?
C12 C11 Cl1 120.5(5) . . ?
C10 C11 Cl1 118.9(5) . . ?
C11 C12 C13 121.2(6) . . ?
C12 C13 C8 117.6(6) . . ?
C12 C13 C24 121.0(6) . . ?
C8 C13 C24 121.4(6) . . ?
O1 C14 N2 122.1(6) . . ?
O1 C14 C2 120.5(6) . . ?
N2 C14 C2 117.4(6) . . ?
C20 C15 C16 121.7(6) . . ?
C20 C15 N2 119.2(6) . . ?
C16 C15 N2 118.9(6) . . ?
C17 C16 C15 117.6(6) . . ?
C17 C16 C22 121.6(6) . . ?
C15 C16 C22 120.7(6) . . ?
C18 C17 C16 120.9(6) . . ?
C19 C18 C17 120.7(6) . . ?
C19 C18 Cl2 118.4(6) . . ?
C17 C18 Cl2 120.8(6) . . ?
C18 C19 C20 120.9(7) . . ?
C19 C20 C15 118.0(6) . . ?
C19 C20 C21 122.5(7) . . ?
C15 C20 C21 119.5(6) . . ?
C2S C1S O1S 116.4(9) . . ?
C4S C3S O2S 113.5(9) . . ?

loop_
_geom_bond_atom_site_label_1
_geom_bond_atom_site_label_2
_geom_bond_distance
_geom_bond_site_symmetry_2
_geom_bond_publ_flag
Cl1 C11 1.723(6) . ?
Cl2 C18 1.721(7) . ?
N1 C7 1.343(7) . ?
N1 C8 1.441(7) . ?
N2 C14 1.340(7) . ?
N2 C15 1.432(7) . ?
O1 C14 1.240(7) . ?
O2 C7 1.229(7) . ?
C1 C6 1.384(8) . ?
C1 C2 1.392(8) . ?
C2 C3 1.387(8) . ?
C2 C14 1.499(8) . ?
C3 C4 1.387(8) . ?
C4 C5 1.374(8) . ?
C5 C6 1.390(8) . ?
C6 C7 1.489(8) . ?
C8 C9 1.383(8) . ?
C8 C13 1.394(8) . ?
C9 C10 1.399(8) . ?
C9 C23 1.511(8) . ?
C10 C11 1.385(8) . ?
C11 C12 1.376(8) . ?
C12 C13 1.382(8) . ?
C13 C24 1.501(8) . ?
C15 C20 1.391(9) . ?
C15 C16 1.395(8) . ?
C16 C17 1.376(8) . ?
C16 C22 1.505(9) . ?
C17 C18 1.371(9) . ?
C18 C19 1.358(9) . ?
C19 C20 1.376(9) . ?
C20 C21 1.508(9) . ?
C2S C1S 1.377(13) . ?
C1S O1S 1.418(10) . ?
O2S C3S 1.445(9) . ?
C3S C4S 1.372(13) . ?

loop_
_cod_related_entry_id
_cod_related_entry_database
_cod_related_entry_code
1 ChemSpider 21141016
